data_7700198
loop_
_publ_author_name
'Cabeza, Javier A.'
'Fern\'andez-Colinas, Jos\'e M'
'Garc\'ia-\'Alvarez, Pablo'
'Gonz\'alez-\'Alvarez, Laura'
'P\'erez-Carre\~no, Enrique'

_publ_section_title
;
 Mesityl(amidinato)tetrylenes as ligands in iridium(i) and iridium(iii)
 complexes: silicon versus germanium and simple
 \k<sup>1</sup>-coordination versus cyclometallation.
;
_journal_issue 29
_journal_name_full 'Dalton transactions (Cambridge, England : 2003)'
_journal_page_first 10996
_journal_page_last 11003
_journal_paper_doi 10.1039/c9dt01853k
_journal_volume 48
_journal_year 2019
_chemical_formula_moiety 'C34 H48 Cl Ge Ir N2'
_chemical_formula_sum 'C34 H48 Cl Ge Ir N2'
_chemical_formula_weight 784.98
_space_group_crystal_system monoclinic
_space_group_IT_number 14
_space_group_name_Hall '-P 2yn'
_space_group_name_H-M_alt 'P 1 21/n 1'
_symmetry_space_group_name_Hall '-P 2yn'
_symmetry_space_group_name_H-M 'P 1 21/n 1'
_atom_sites_solution_hydrogens geom
_audit_creation_method SHELXL-2014
_audit_update_record
;
2019-04-23 deposited with the CCDC.    2019-06-07 downloaded from the CCDC.
;
_cell_angle_alpha 90
_cell_angle_beta 105.3330(10)
_cell_angle_gamma 90
_cell_formula_units_Z 4
_cell_length_a 10.62390(10)
_cell_length_b 18.5431(2)
_cell_length_c 17.4300(2)
_cell_measurement_reflns_used 10669
_cell_measurement_temperature 151(2)
_cell_measurement_theta_max 69.0900
_cell_measurement_theta_min 4.4070
_cell_volume 3311.49(6)
_computing_cell_refinement 'CrysAlisPro 1.171.38.46 (Rigaku OD, 2015)'
_computing_data_collection 'CrysAlisPro 1.171.38.46 (Rigaku OD, 2015)'
_computing_data_reduction 'CrysAlisPro 1.171.38.46 (Rigaku OD, 2015)'
_computing_molecular_graphics 'MERCURY (Cambridge Crystallographic Data Centre: Cambridge, UK, 2019)'
_computing_publication_material 'SHELXL-2014 (Sheldrick, 2014)'
_computing_structure_refinement 'SHELXL-2014 (Sheldrick, 2014)'
_computing_structure_solution 'SIR-97 (Giacovazzo, 1999)'
_diffrn_ambient_temperature 151(2)
_diffrn_measured_fraction_theta_full 0.999
_diffrn_measured_fraction_theta_max 0.986
_diffrn_measurement_device_type 'Xcalibur, Onyx, Nova'
_diffrn_radiation_type CuK\a
_diffrn_radiation_wavelength 1.5418
_diffrn_reflns_av_R_equivalents 0.0230
_diffrn_reflns_av_unetI/netI 0.0268
_diffrn_reflns_Laue_measured_fraction_full 0.999
_diffrn_reflns_Laue_measured_fraction_max 0.986
_diffrn_reflns_limit_h_max 12
_diffrn_reflns_limit_h_min -12
_diffrn_reflns_limit_k_max 20
_diffrn_reflns_limit_k_min -22
_diffrn_reflns_limit_l_max 21
_diffrn_reflns_limit_l_min -20
_diffrn_reflns_number 15223
_diffrn_reflns_point_group_measured_fraction_full 0.999
_diffrn_reflns_point_group_measured_fraction_max 0.986
_diffrn_reflns_theta_full 67.680
_diffrn_reflns_theta_max 69.451
_diffrn_reflns_theta_min 3.549
_diffrn_source 'micro-focus sealed X-ray tube'
_exptl_absorpt_coefficient_mu 9.695
_exptl_absorpt_correction_T_max 1.00000
_exptl_absorpt_correction_T_min 0.49859
_exptl_absorpt_correction_type multi-scan
_exptl_absorpt_process_details
;
CrysAlisPro 1.171.38.46 (Rigaku Oxford Diffraction, 2015)
Empirical absorption correction using spherical harmonics,
 implemented in SCALE3 ABSPACK scaling algorithm.
;
_exptl_crystal_colour yellow
_exptl_crystal_density_diffrn 1.575
_exptl_crystal_description fragment
_exptl_crystal_F_000 1568
_exptl_crystal_size_max 0.20
_exptl_crystal_size_mid 0.10
_exptl_crystal_size_min 0.06
_refine_diff_density_max 1.661
_refine_diff_density_min -0.819
_refine_diff_density_rms 0.098
_refine_ls_extinction_method none
_refine_ls_goodness_of_fit_ref 1.057
_refine_ls_hydrogen_treatment constr
_refine_ls_matrix_type full
_refine_ls_number_parameters 365
_refine_ls_number_reflns 6121
_refine_ls_number_restraints 0
_refine_ls_restrained_S_all 1.057
_refine_ls_R_factor_all 0.0284
_refine_ls_R_factor_gt 0.0260
_refine_ls_shift/su_max 0.001
_refine_ls_shift/su_mean 0.000
_refine_ls_structure_factor_coef Fsqd
_refine_ls_weighting_details 'w=1/[\s^2^(Fo^2^)+(0.0391P)^2^+2.4284P] where P=(Fo^2^+2Fc^2^)/3'
_refine_ls_weighting_scheme calc
_refine_ls_wR_factor_gt 0.0673
_refine_ls_wR_factor_ref 0.0690
_reflns_Friedel_coverage 0.000
_reflns_number_gt 5711
_reflns_number_total 6121
_reflns_threshold_expression 'I > 2\s(I)'
_cod_data_source_file c9dt01853k2.cif
_cod_data_source_block 3Ge
_cod_depositor_comments 'Adding full bibliography for 7700197--7700198.cif.'
_cod_database_code 7700198
_shelx_space_group_comment
;
The symmetry employed for this shelxl refinement is uniquely defined
by the following loop, which should always be used as a source of
symmetry information in preference to the above space-group names.
They are only intended as comments.
;
_shelxl_version_number 2014-3

loop_
_space_group_symop_operation_xyz
'x, y, z'
'-x+1/2, y+1/2, -z+1/2'
'-x, -y, -z'
'x-1/2, -y-1/2, z-1/2'

loop_
_atom_site_label
_atom_site_type_symbol
_atom_site_fract_x
_atom_site_fract_y
_atom_site_fract_z
_atom_site_U_iso_or_equiv
_atom_site_adp_type
_atom_site_occupancy
_atom_site_site_symmetry_order
_atom_site_calc_flag
_atom_site_refinement_flags_posn
_atom_site_refinement_flags_adp
C1 C 0.2803(3) 0.3822(2) 0.1013(2) 0.0343(8) Uani 1 1 d . .
H1A H 0.2562 0.3312 0.0923 0.051 Uiso 1 1 calc R U
H1B H 0.2130 0.4123 0.0666 0.051 Uiso 1 1 calc R U
H1C H 0.2881 0.3946 0.1570 0.051 Uiso 1 1 calc R U
C2 C 0.3981(4) 0.3775(2) -0.0049(2) 0.0394(9) Uani 1 1 d . .
H2A H 0.4808 0.3876 -0.0177 0.059 Uiso 1 1 calc R U
H2B H 0.3287 0.4070 -0.0387 0.059 Uiso 1 1 calc R U
H2C H 0.3763 0.3263 -0.0144 0.059 Uiso 1 1 calc R U
C3 C 0.4509(4) 0.4736(2) 0.1006(3) 0.0400(9) Uani 1 1 d . .
H3A H 0.4614 0.4831 0.1572 0.060 Uiso 1 1 calc R U
H3B H 0.3831 0.5053 0.0688 0.060 Uiso 1 1 calc R U
H3C H 0.5336 0.4828 0.0875 0.060 Uiso 1 1 calc R U
C4 C 0.4112(3) 0.39531(19) 0.0823(2) 0.0264(7) Uani 1 1 d . .
C5 C 0.6334(3) 0.33849(18) 0.14696(19) 0.0224(7) Uani 1 1 d . .
C6 C 0.7138(3) 0.3674(2) 0.09545(19) 0.0255(7) Uani 1 1 d . .
C7 C 0.7338(4) 0.3256(2) 0.0335(2) 0.0341(8) Uani 1 1 d . .
H7 H 0.6907 0.2805 0.0214 0.041 Uiso 1 1 calc R U
C8 C 0.8164(4) 0.3495(3) -0.0104(2) 0.0412(9) Uani 1 1 d . .
H8 H 0.8308 0.3205 -0.0523 0.049 Uiso 1 1 calc R U
C9 C 0.8782(4) 0.4156(2) 0.0065(2) 0.0398(9) Uani 1 1 d . .
H9 H 0.9352 0.4318 -0.0237 0.048 Uiso 1 1 calc R U
C10 C 0.8574(4) 0.4579(2) 0.0667(2) 0.0349(8) Uani 1 1 d . .
H10 H 0.8987 0.5036 0.0773 0.042 Uiso 1 1 calc R U
C11 C 0.7760(3) 0.4339(2) 0.1120(2) 0.0279(7) Uani 1 1 d . .
H11 H 0.7629 0.4628 0.1542 0.033 Uiso 1 1 calc R U
C12 C 0.8051(3) 0.2621(2) 0.2453(2) 0.0301(8) Uani 1 1 d . .
C13 C 0.7956(4) 0.1870(3) 0.2091(4) 0.0564(13) Uani 1 1 d . .
H13A H 0.7144 0.1640 0.2129 0.085 Uiso 1 1 calc R U
H13B H 0.8702 0.1580 0.2379 0.085 Uiso 1 1 calc R U
H13C H 0.7960 0.1906 0.1530 0.085 Uiso 1 1 calc R U
C14 C 0.8207(4) 0.2567(3) 0.3341(3) 0.0524(13) Uani 1 1 d . .
H14A H 0.8341 0.3049 0.3578 0.079 Uiso 1 1 calc R U
H14B H 0.8963 0.2263 0.3582 0.079 Uiso 1 1 calc R U
H14C H 0.7420 0.2352 0.3437 0.079 Uiso 1 1 calc R U
C15 C 0.9221(4) 0.3028(3) 0.2321(3) 0.0421(10) Uani 1 1 d . .
H15A H 0.9216 0.2997 0.1759 0.063 Uiso 1 1 calc R U
H15B H 1.0027 0.2814 0.2650 0.063 Uiso 1 1 calc R U
H15C H 0.9172 0.3535 0.2469 0.063 Uiso 1 1 calc R U
C16 C 0.4537(3) 0.33602(18) 0.30651(19) 0.0229(7) Uani 1 1 d . .
C17 C 0.5054(3) 0.39894(18) 0.34726(19) 0.0238(7) Uani 1 1 d . .
C18 C 0.4455(3) 0.42719(19) 0.4031(2) 0.0267(7) Uani 1 1 d . .
H18 H 0.4800 0.4698 0.4311 0.032 Uiso 1 1 calc R U
C19 C 0.3367(3) 0.3947(2) 0.4189(2) 0.0267(7) Uani 1 1 d . .
C20 C 0.2879(3) 0.33159(19) 0.3777(2) 0.0267(7) Uani 1 1 d . .
H20 H 0.2149 0.3083 0.3887 0.032 Uiso 1 1 calc R U
C21 C 0.3439(3) 0.30205(19) 0.32091(19) 0.0236(7) Uani 1 1 d . .
C22 C 0.2822(3) 0.23704(19) 0.2727(2) 0.0255(7) Uani 1 1 d . .
H22A H 0.2058 0.2547 0.2311 0.031 Uiso 1 1 calc R U
H22B H 0.2479 0.2057 0.3085 0.031 Uiso 1 1 calc R U
C23 C 0.2725(4) 0.4273(2) 0.4781(2) 0.0365(8) Uani 1 1 d . .
H23A H 0.3139 0.4083 0.5313 0.055 Uiso 1 1 calc R U
H23B H 0.1796 0.4149 0.4633 0.055 Uiso 1 1 calc R U
H23C H 0.2823 0.4798 0.4782 0.055 Uiso 1 1 calc R U
C24 C 0.6242(4) 0.4361(2) 0.3338(2) 0.0340(8) Uani 1 1 d . .
H24A H 0.6062 0.4877 0.3250 0.051 Uiso 1 1 calc R U
H24B H 0.6452 0.4153 0.2870 0.051 Uiso 1 1 calc R U
H24C H 0.6983 0.4295 0.3806 0.051 Uiso 1 1 calc R U
C25 C 0.4309(3) 0.0691(2) 0.1546(2) 0.0304(7) Uani 1 1 d . .
C26 C 0.3877(3) 0.1248(2) 0.0979(2) 0.0299(7) Uani 1 1 d . .
C27 C 0.2590(4) 0.1474(2) 0.1011(2) 0.0341(8) Uani 1 1 d . .
C28 C 0.2218(3) 0.1020(2) 0.1585(2) 0.0354(9) Uani 1 1 d . .
C29 C 0.3270(4) 0.0554(2) 0.1929(2) 0.0328(8) Uani 1 1 d . .
C30 C 0.5546(4) 0.0273(2) 0.1692(3) 0.0496(11) Uani 1 1 d . .
H30A H 0.5348 -0.0229 0.1526 0.074 Uiso 1 1 calc R U
H30B H 0.5999 0.0288 0.2260 0.074 Uiso 1 1 calc R U
H30C H 0.6106 0.0484 0.1385 0.074 Uiso 1 1 calc R U
C31 C 0.4597(5) 0.1521(3) 0.0400(2) 0.0463(10) Uani 1 1 d . .
H31A H 0.5539 0.1478 0.0637 0.069 Uiso 1 1 calc R U
H31B H 0.4372 0.2028 0.0277 0.069 Uiso 1 1 calc R U
H31C H 0.4348 0.1235 -0.0089 0.069 Uiso 1 1 calc R U
C32 C 0.1691(4) 0.1966(3) 0.0422(3) 0.0539(13) Uani 1 1 d . .
H32A H 0.1111 0.1676 0.0004 0.081 Uiso 1 1 calc R U
H32B H 0.2210 0.2289 0.0182 0.081 Uiso 1 1 calc R U
H32C H 0.1167 0.2252 0.0696 0.081 Uiso 1 1 calc R U
C33 C 0.0924(4) 0.1068(3) 0.1774(3) 0.0566(13) Uani 1 1 d . .
H33A H 0.0249 0.0853 0.1340 0.085 Uiso 1 1 calc R U
H33B H 0.0711 0.1576 0.1836 0.085 Uiso 1 1 calc R U
H33C H 0.0966 0.0808 0.2269 0.085 Uiso 1 1 calc R U
C34 C 0.3311(5) 0.0012(2) 0.2556(3) 0.0523(12) Uani 1 1 d . .
H34A H 0.2746 0.0167 0.2887 0.078 Uiso 1 1 calc R U
H34B H 0.4209 -0.0037 0.2887 0.078 Uiso 1 1 calc R U
H34C H 0.3007 -0.0453 0.2309 0.078 Uiso 1 1 calc R U
N1 N 0.5051(3) 0.34589(16) 0.13450(16) 0.0234(6) Uani 1 1 d . .
N2 N 0.6790(2) 0.29961(16) 0.21272(16) 0.0230(6) Uani 1 1 d . .
Cl1 Cl 0.53390(7) 0.14518(4) 0.34867(4) 0.02254(15) Uani 1 1 d . .
Ge1 Ge 0.50188(3) 0.28088(2) 0.22335(2) 0.01957(9) Uani 1 1 d . .
Ir1 Ir 0.39242(2) 0.17030(2) 0.21539(2) 0.02136(6) Uani 1 1 d . .

loop_
_atom_site_aniso_label
_atom_site_aniso_U_11
_atom_site_aniso_U_22
_atom_site_aniso_U_33
_atom_site_aniso_U_23
_atom_site_aniso_U_13
_atom_site_aniso_U_12
C1 0.0276(17) 0.036(2) 0.038(2) 0.0057(17) 0.0064(14) 0.0026(15)
C2 0.048(2) 0.043(2) 0.0255(18) 0.0070(17) 0.0052(15) 0.0073(18)
C3 0.038(2) 0.0253(19) 0.053(2) 0.0035(18) 0.0045(17) 0.0006(16)
C4 0.0272(16) 0.0243(17) 0.0269(17) 0.0042(14) 0.0055(13) 0.0012(13)
C5 0.0263(16) 0.0224(16) 0.0197(15) -0.0044(13) 0.0084(12) -0.0032(13)
C6 0.0258(16) 0.0297(18) 0.0226(16) 0.0009(14) 0.0092(12) -0.0038(14)
C7 0.038(2) 0.036(2) 0.032(2) -0.0079(16) 0.0157(16) -0.0101(16)
C8 0.049(2) 0.051(3) 0.0290(19) -0.0075(19) 0.0200(17) -0.005(2)
C9 0.0356(19) 0.053(3) 0.036(2) 0.0055(19) 0.0183(16) -0.0096(18)
C10 0.0321(18) 0.036(2) 0.036(2) 0.0022(17) 0.0087(14) -0.0104(16)
C11 0.0310(17) 0.0283(18) 0.0251(16) -0.0030(14) 0.0086(13) -0.0045(14)
C12 0.0201(15) 0.036(2) 0.0332(19) 0.0056(16) 0.0062(13) 0.0050(14)
C13 0.037(2) 0.039(2) 0.090(4) -0.011(3) 0.011(2) 0.0102(19)
C14 0.034(2) 0.085(4) 0.035(2) 0.022(2) 0.0029(16) 0.015(2)
C15 0.0214(17) 0.055(3) 0.048(2) 0.008(2) 0.0067(15) 0.0012(18)
C16 0.0226(15) 0.0282(18) 0.0196(15) 0.0013(13) 0.0084(12) 0.0010(13)
C17 0.0262(15) 0.0224(16) 0.0220(15) 0.0012(13) 0.0049(12) -0.0005(13)
C18 0.0291(16) 0.0275(18) 0.0223(16) -0.0043(14) 0.0046(12) -0.0010(14)
C19 0.0281(16) 0.0299(18) 0.0226(16) 0.0000(14) 0.0073(13) 0.0037(14)
C20 0.0255(16) 0.0306(19) 0.0259(17) 0.0002(14) 0.0098(13) 0.0000(13)
C21 0.0224(15) 0.0264(17) 0.0214(15) 0.0007(14) 0.0047(12) 0.0009(13)
C22 0.0232(15) 0.0268(17) 0.0289(17) -0.0054(14) 0.0113(13) -0.0033(13)
C23 0.040(2) 0.039(2) 0.0336(19) -0.0099(17) 0.0159(15) -0.0002(17)
C24 0.0347(18) 0.033(2) 0.038(2) -0.0076(17) 0.0147(15) -0.0078(16)
C25 0.0354(18) 0.0224(17) 0.0339(18) -0.0068(15) 0.0101(14) -0.0001(14)
C26 0.0356(18) 0.0314(19) 0.0218(16) -0.0066(15) 0.0061(13) 0.0012(15)
C27 0.0359(19) 0.0266(18) 0.0334(19) -0.0102(16) -0.0021(15) -0.0009(15)
C28 0.0260(17) 0.032(2) 0.047(2) -0.0194(18) 0.0083(15) -0.0091(15)
C29 0.046(2) 0.0200(17) 0.0335(19) -0.0080(15) 0.0117(15) -0.0104(15)
C30 0.042(2) 0.036(2) 0.067(3) -0.007(2) 0.007(2) 0.0119(18)
C31 0.060(3) 0.052(3) 0.029(2) -0.005(2) 0.0174(18) -0.007(2)
C32 0.046(2) 0.041(2) 0.053(3) -0.010(2) -0.024(2) 0.004(2)
C33 0.035(2) 0.059(3) 0.082(3) -0.031(3) 0.027(2) -0.021(2)
C34 0.081(3) 0.031(2) 0.046(2) 0.000(2) 0.019(2) -0.021(2)
N1 0.0236(13) 0.0253(14) 0.0228(14) 0.0031(12) 0.0086(11) -0.0002(11)
N2 0.0175(12) 0.0275(15) 0.0247(14) 0.0013(12) 0.0069(10) 0.0002(11)
Cl1 0.0271(3) 0.0225(4) 0.0176(3) 0.0058(3) 0.0051(3) 0.0004(3)
Ge1 0.01953(17) 0.02145(19) 0.01865(17) 0.00005(14) 0.00669(13) -0.00100(14)
Ir1 0.02176(9) 0.02086(9) 0.02223(9) -0.00104(5) 0.00718(6) -0.00099(5)

loop_
_atom_type_symbol
_atom_type_description
_atom_type_scat_dispersion_real
_atom_type_scat_dispersion_imag
_atom_type_scat_source
C C 0.0181 0.0091 'International Tables Vol C Tables 4.2.6.8 and 6.1.1.4'
H H 0.0000 0.0000 'International Tables Vol C Tables 4.2.6.8 and 6.1.1.4'
N N 0.0311 0.0180 'International Tables Vol C Tables 4.2.6.8 and 6.1.1.4'
Cl Cl 0.3639 0.7018 'International Tables Vol C Tables 4.2.6.8 and 6.1.1.4'
Ge Ge -1.0885 0.8855 'International Tables Vol C Tables 4.2.6.8 and 6.1.1.4'
Ir Ir -4.7710 6.5667 'International Tables Vol C Tables 4.2.6.8 and 6.1.1.4'

loop_
_geom_angle_atom_site_label_1
_geom_angle_atom_site_label_2
_geom_angle_atom_site_label_3
_geom_angle
N1 C4 C3 111.0(3)
N1 C4 C2 110.4(3)
C3 C4 C2 111.2(3)
N1 C4 C1 105.8(3)
C3 C4 C1 108.9(3)
C2 C4 C1 109.4(3)
N1 C5 N2 108.7(3)
N1 C5 C6 126.1(3)
N2 C5 C6 125.2(3)
N1 C5 Ge1 54.48(17)
N2 C5 Ge1 54.49(16)
C6 C5 Ge1 174.5(2)
C7 C6 C11 119.5(3)
C7 C6 C5 119.7(3)
C11 C6 C5 120.6(3)
C8 C7 C6 120.1(4)
C7 C8 C9 120.1(4)
C10 C9 C8 120.3(3)
C9 C10 C11 120.0(4)
C10 C11 C6 119.9(3)
N2 C12 C14 105.5(3)
N2 C12 C13 108.4(3)
C14 C12 C13 109.9(4)
N2 C12 C15 113.6(3)
C14 C12 C15 108.3(3)
C13 C12 C15 111.0(4)
C17 C16 C21 121.0(3)
C17 C16 Ge1 132.0(3)
C21 C16 Ge1 106.9(2)
C18 C17 C16 118.4(3)
C18 C17 C24 119.3(3)
C16 C17 C24 122.2(3)
C19 C18 C17 122.0(3)
C18 C19 C20 118.3(3)
C18 C19 C23 120.8(3)
C20 C19 C23 120.9(3)
C21 C20 C19 121.5(3)
C20 C21 C16 118.7(3)
C20 C21 C22 120.1(3)
C16 C21 C22 121.0(3)
C21 C22 Ir1 120.8(2)
C26 C25 C29 107.6(3)
C26 C25 C30 127.3(4)
C29 C25 C30 124.9(4)
C26 C25 Ir1 69.8(2)
C29 C25 Ir1 71.0(2)
C30 C25 Ir1 128.2(3)
C25 C26 C27 108.6(3)
C25 C26 C31 125.7(4)
C27 C26 C31 125.5(4)
C25 C26 Ir1 73.0(2)
C27 C26 Ir1 69.0(2)
C31 C26 Ir1 127.1(3)
C28 C27 C26 107.0(3)
C28 C27 C32 125.8(4)
C26 C27 C32 125.8(4)
C28 C27 Ir1 73.0(2)
C26 C27 Ir1 72.30(19)
C32 C27 Ir1 130.7(3)
C29 C28 C27 108.7(3)
C29 C28 C33 127.6(4)
C27 C28 C33 123.6(4)
C29 C28 Ir1 72.5(2)
C27 C28 Ir1 68.63(19)
C33 C28 Ir1 123.8(3)
C28 C29 C25 107.9(3)
C28 C29 C34 126.6(4)
C25 C29 C34 125.5(4)
C28 C29 Ir1 70.6(2)
C25 C29 Ir1 71.13(19)
C34 C29 Ir1 124.8(3)
C5 N1 C4 131.4(3)
C5 N1 Ge1 92.2(2)
C4 N1 Ge1 135.6(2)
C5 N2 C12 132.1(3)
C5 N2 Ge1 92.11(19)
C12 N2 Ge1 132.1(2)
C16 Ge1 N1 109.03(13)
C16 Ge1 N2 115.00(13)
N1 Ge1 N2 66.58(11)
C16 Ge1 Ir1 106.22(10)
N1 Ge1 Ir1 126.90(8)
N2 Ge1 Ir1 128.33(9)
C16 Ge1 C5 118.76(13)
N1 Ge1 C5 33.31(11)
N2 Ge1 C5 33.39(11)
Ir1 Ge1 C5 134.73(8)
C22 Ir1 C27 103.85(14)
C22 Ir1 C26 141.25(13)
C27 Ir1 C26 38.67(14)
C22 Ir1 C28 93.19(13)
C27 Ir1 C28 38.40(16)
C26 Ir1 C28 63.32(14)
C22 Ir1 C29 116.80(14)
C27 Ir1 C29 63.58(15)
C26 Ir1 C29 62.88(14)
C28 Ir1 C29 36.97(15)
C22 Ir1 C25 154.17(13)
C27 Ir1 C25 63.72(14)
C26 Ir1 C25 37.16(14)
C28 Ir1 C25 62.71(13)
C29 Ir1 C25 37.89(14)
C22 Ir1 Ge1 77.83(9)
C27 Ir1 Ge1 114.89(11)
C26 Ir1 Ge1 106.22(10)
C28 Ir1 Ge1 149.31(11)
C29 Ir1 Ge1 165.37(10)
C25 Ir1 Ge1 127.56(9)
C22 Ir1 Cl1 86.64(9)
C27 Ir1 Cl1 157.50(11)
C26 Ir1 Cl1 131.64(10)
C28 Ir1 Cl1 122.56(12)
C29 Ir1 Cl1 93.94(10)
C25 Ir1 Cl1 98.38(10)
Ge1 Ir1 Cl1 86.55(2)

loop_
_geom_bond_atom_site_label_1
_geom_bond_atom_site_label_2
_geom_bond_distance
C1 C4 1.531(5)
C2 C4 1.526(5)
C3 C4 1.522(5)
C4 N1 1.477(4)
C5 N1 1.329(4)
C5 N2 1.332(4)
C5 C6 1.493(5)
C5 Ge1 2.419(3)
C6 C7 1.391(5)
C6 C11 1.393(5)
C7 C8 1.381(6)
C8 C9 1.385(6)
C9 C10 1.374(6)
C10 C11 1.389(5)
C12 N2 1.482(4)
C12 C14 1.515(6)
C12 C13 1.522(6)
C12 C15 1.523(5)
C16 C17 1.400(5)
C16 C21 1.405(5)
C16 Ge1 1.950(3)
C17 C18 1.398(5)
C17 C24 1.510(5)
C18 C19 1.394(5)
C19 C20 1.399(5)
C19 C23 1.506(5)
C20 C21 1.395(5)
C21 C22 1.516(5)
C22 Ir1 2.126(3)
C25 C26 1.418(5)
C25 C29 1.457(5)
C25 C30 1.489(5)
C25 Ir1 2.245(4)
C26 C27 1.445(5)
C26 C31 1.506(6)
C26 Ir1 2.204(3)
C27 C28 1.441(6)
C27 C32 1.510(6)
C27 Ir1 2.160(3)
C28 C29 1.414(6)
C28 C33 1.499(5)
C28 Ir1 2.218(3)
C29 C34 1.476(6)
C29 Ir1 2.243(4)
N1 Ge1 1.970(3)
N2 Ge1 1.970(3)
Cl1 Ir1 2.4548(7)
Ge1 Ir1 2.3433(4)
